data_2005524
loop_
_publ_author_name
'Dunaj-Jur\<co, M.'
'Miklo\<s, D.'
'Poto\<c\<n\'ak, I.'
'J\"ager, L.'

_publ_section_title
;Addition of Methanol to Copper(II)-Coordinated Dicyanonitrosomethanide:
 (3-Amino-3-methoxy-2-nitrosoacrylonitrilato-<i>N</i>^2^,<i>N</i>^3^)(bipyridine-<i>N</i>,<i>N</i>')(dicyanamido-<i>N</i>)copper(II)
;
_journal_issue 10
_journal_name_full 'Acta Crystallographica Section C'
_journal_page_first 2409
_journal_page_last 2412
_journal_paper_doi 10.1107/S0108270196009766
_journal_volume 52
_journal_year 1996
_chemical_formula_moiety '[Cu(C4 H4 N3 O2)(C2 N3)(C10 H8 N2)]'
_chemical_formula_structural '[Cu(C4 H4 N3 O2)(C2 N3)(C10 H8 N2)]'
_chemical_formula_sum 'C16 H12 Cu N8 O2'
_chemical_formula_weight 411.88
_chemical_name_systematic
;
(3-amidyl-3-metoxy-2-nitroso-acrylonitrile)-bipyridine-
dicyanamidecopper(II)
;
_space_group_IT_number 14
_symmetry_cell_setting monoclinic
_symmetry_space_group_name_Hall '-P 2yn'
_symmetry_space_group_name_H-M 'P 1 21/n 1'
_audit_creation_method SHELXL
_cell_angle_alpha 90.00(2)
_cell_angle_beta 91.22(2)
_cell_angle_gamma 90.00(2)
_cell_formula_units_Z 4
_cell_length_a 9.1800(9)
_cell_length_b 7.3440(7)
_cell_length_c 25.385(3)
_cell_measurement_reflns_used 21
_cell_measurement_temperature 293(2)
_cell_measurement_theta_max 9.60
_cell_measurement_theta_min 5.55
_cell_volume 1711.0(3)
_computing_cell_refinement 'SYNTEX P21 software'
_computing_data_collection 'SYNTEX P21 software'
_computing_data_reduction 'XP21 (Pavel\<c\'ik, 1993)'
_computing_molecular_graphics 'ORTEP (Johnson, 1965)'
_computing_publication_material 'SHELXL-93 (Sheldrick, 1993)'
_computing_structure_refinement 'SHELXL-93 (Sheldrick, 1993)'
_computing_structure_solution 'XFPS (Pavel\<c\'ik, 1990)'
_diffrn_ambient_temperature 293(2)
_diffrn_measurement_device 'Syntex P2~1~ diffractometer'
_diffrn_measurement_method \q-2\q
_diffrn_radiation_monochromator graphite
_diffrn_radiation_source 'fine-focus sealed tube'
_diffrn_radiation_type MoK\a
_diffrn_radiation_wavelength 0.71069
_diffrn_reflns_av_R_equivalents 0.0516
_diffrn_reflns_av_sigmaI/netI 0.0995
_diffrn_reflns_limit_h_max 11
_diffrn_reflns_limit_h_min 0
_diffrn_reflns_limit_k_max 9
_diffrn_reflns_limit_k_min 0
_diffrn_reflns_limit_l_max 33
_diffrn_reflns_limit_l_min -32
_diffrn_reflns_number 3189
_diffrn_reflns_theta_max 25.00
_diffrn_reflns_theta_min 1.60
_diffrn_standards_decay_% none
_diffrn_standards_interval_count 98
_diffrn_standards_number 2
_exptl_absorpt_coefficient_mu 1.308
_exptl_absorpt_correction_T_max 0.749
_exptl_absorpt_correction_T_min 0.546
_exptl_absorpt_correction_type '\y scan (North, Phillips & Mathews, 1968)'
_exptl_crystal_colour 'dark green'
_exptl_crystal_density_diffrn 1.599
_exptl_crystal_density_meas 1.579
_exptl_crystal_density_method 'flotation in benzene-bromoform'
_exptl_crystal_description prism
_exptl_crystal_F_000 836
_exptl_crystal_size_max 0.50
_exptl_crystal_size_mid 0.35
_exptl_crystal_size_min 0.30
_refine_diff_density_max 0.451
_refine_diff_density_min -0.374
_refine_ls_extinction_method none
_refine_ls_goodness_of_fit_all 0.929
_refine_ls_goodness_of_fit_obs 1.106
_refine_ls_hydrogen_treatment 'H atoms refined isotropically'
_refine_ls_matrix_type full
_refine_ls_number_parameters 292
_refine_ls_number_reflns 2983
_refine_ls_number_restraints 0
_refine_ls_restrained_S_all 0.944
_refine_ls_restrained_S_obs 1.106
_refine_ls_R_factor_all 0.1176
_refine_ls_R_factor_obs 0.0436
_refine_ls_shift/esd_max -0.002
_refine_ls_shift/esd_mean 0.000
_refine_ls_structure_factor_coef Fsqd
_refine_ls_weighting_details 'w=1/[\s^2^(Fo^2^)+(0.0475P)^2^] where P=(Fo^2^+2Fc^2^)/3'
_refine_ls_weighting_scheme calc
_refine_ls_wR_factor_all 0.1078
_refine_ls_wR_factor_obs 0.0905
_reflns_number_observed 1675
_reflns_number_total 3002
_reflns_observed_criterion >2sigma(I)
_cod_data_source_file ka1203.cif
_cod_data_source_block bb2a
_cod_depositor_comments
;
The following automatic conversions were performed:

'_refine_ls_weighting_scheme' value 'calc
w=1/[\s^2^(Fo^2^)+(0.0475P)^2^] where P=(Fo^2^+2Fc^2^)/3' was changed
to 'calc'. New tag '_refine_ls_weighting_details' was created. The
value of the new tag was set to 'w=1/[\s^2^(Fo^2^)+(0.0475P)^2^]
where P=(Fo^2^+2Fc^2^)/3'.

Automatic conversion script
Id: cif_fix_values 3143 2015-03-26 13:38:13Z robertas 
;
_cod_original_sg_symbol_H-M 'P 21/n'
_cod_database_code 2005524

loop_
_symmetry_equiv_pos_as_xyz
'x, y, z'
'-x+1/2, y+1/2, -z+1/2'
'-x, -y, -z'
'x-1/2, -y-1/2, z-1/2'

loop_
_atom_site_aniso_label
_atom_site_aniso_U_11
_atom_site_aniso_U_22
_atom_site_aniso_U_33
_atom_site_aniso_U_12
_atom_site_aniso_U_13
_atom_site_aniso_U_23
Cu1 0.0484(3) 0.0536(4) 0.0450(3) 0.0158(3) 0.0044(2) 0.0087(3)
O1 0.097(3) 0.052(2) 0.084(3) 0.023(2) 0.005(2) 0.016(2)
O2 0.056(2) 0.063(2) 0.056(2) 0.019(2) 0.014(2) 0.011(2)
N1 0.038(2) 0.057(3) 0.056(2) 0.010(2) 0.005(2) 0.004(2)
N2 0.055(2) 0.054(3) 0.035(2) 0.023(2) -0.005(2) -0.006(2)
N3 0.065(3) 0.048(3) 0.044(2) 0.011(2) -0.004(2) 0.007(2)
N4 0.068(3) 0.048(3) 0.056(3) 0.019(2) 0.015(2) 0.017(2)
N5 0.096(4) 0.087(4) 0.085(4) -0.010(3) 0.008(3) 0.033(3)
N6 0.070(3) 0.085(3) 0.047(2) 0.001(2) -0.012(2) 0.000(2)
N7 0.063(3) 0.220(7) 0.061(3) 0.012(4) -0.005(2) 0.025(4)
N8 0.067(3) 0.106(4) 0.065(3) 0.019(3) -0.002(2) 0.018(3)
C1 0.047(3) 0.076(4) 0.067(3) 0.013(3) 0.010(3) 0.019(3)
C2 0.063(4) 0.063(4) 0.086(4) 0.005(3) 0.004(3) 0.020(3)
C3 0.068(4) 0.074(5) 0.085(4) -0.007(3) 0.016(3) 0.008(3)
C4 0.043(3) 0.080(5) 0.079(4) -0.007(3) 0.013(3) -0.014(3)
C5 0.039(3) 0.061(3) 0.047(3) 0.000(2) 0.000(2) -0.009(2)
C6 0.043(2) 0.080(3) 0.032(2) 0.014(3) -0.002(2) -0.014(3)
C7 0.052(3) 0.095(5) 0.070(4) 0.025(4) -0.001(3) -0.015(4)
C8 0.059(4) 0.117(7) 0.082(5) 0.043(4) -0.008(4) -0.025(4)
C9 0.089(5) 0.079(5) 0.077(4) 0.049(4) -0.008(4) -0.002(4)
C10 0.076(4) 0.068(4) 0.058(3) 0.026(3) -0.001(3) 0.001(3)
C11 0.043(3) 0.052(3) 0.037(3) 0.007(2) 0.000(2) 0.004(2)
C12 0.051(3) 0.049(3) 0.042(3) 0.001(2) -0.002(2) 0.008(2)
C13 0.063(3) 0.057(3) 0.059(3) 0.003(3) -0.006(3) 0.011(3)
C14 0.098(5) 0.093(6) 0.078(5) 0.055(5) 0.037(4) 0.022(4)
C15 0.057(3) 0.082(4) 0.049(3) -0.009(3) 0.011(3) 0.001(3)
C16 0.043(3) 0.077(4) 0.067(3) 0.007(3) -0.006(2) 0.007(3)

loop_
_atom_site_label
_atom_site_occupancy
_atom_site_fract_x
_atom_site_fract_y
_atom_site_fract_z
_atom_site_U_iso_or_equiv
_atom_site_thermal_displace_type
_atom_site_calc_flag
_atom_site_type_symbol
Cu1 1 0.18911(6) 0.21593(7) 0.36308(2) 0.0490(2) Uani d Cu
O1 1 0.2323(4) 0.5653(5) 0.30539(14) 0.0775(11) Uani d O
O2 1 0.5433(3) 0.0981(4) 0.27650(12) 0.0581(9) Uani d O
N1 1 0.0948(4) 0.0113(5) 0.40278(14) 0.0506(10) Uani d N
N2 1 -0.0116(4) 0.3210(5) 0.37086(13) 0.0481(10) Uani d N
N3 1 0.2730(4) 0.4030(5) 0.31278(14) 0.0525(10) Uani d N
N4 1 0.3495(5) 0.0738(7) 0.3344(2) 0.0570(13) Uani d N
N5 1 0.5250(5) 0.5174(7) 0.2190(2) 0.089(2) Uani d N
N6 1 0.3054(4) 0.3252(6) 0.4323(2) 0.0676(12) Uani d N
N7 1 0.4995(5) 0.2646(9) 0.4958(2) 0.115(2) Uani d N
N8 1 0.4826(4) 0.1999(7) 0.5885(2) 0.0794(13) Uani d N
C1 1 0.1601(6) -0.1395(8) 0.4201(2) 0.0630(14) Uani d C
C2 1 0.0921(6) -0.2653(8) 0.4503(2) 0.071(2) Uani d C
C3 1 -0.0474(6) -0.2373(9) 0.4643(2) 0.076(2) Uani d C
C4 1 -0.1161(6) -0.0838(9) 0.4465(2) 0.067(2) Uani d C
C5 1 -0.0437(5) 0.0406(7) 0.4159(2) 0.0491(12) Uani d C
C6 1 -0.1057(4) 0.2106(7) 0.3952(2) 0.0517(12) Uani d C
C7 1 -0.2496(6) 0.2559(10) 0.4003(2) 0.073(2) Uani d C
C8 1 -0.2983(8) 0.4161(11) 0.3795(3) 0.086(2) Uani d C
C9 1 -0.2052(8) 0.5271(10) 0.3549(2) 0.082(2) Uani d C
C10 1 -0.0613(6) 0.4746(8) 0.3510(2) 0.0673(15) Uani d C
C11 1 0.4259(5) 0.1548(6) 0.3008(2) 0.0441(11) Uani d C
C12 1 0.3843(5) 0.3375(6) 0.2872(2) 0.0475(12) Uani d C
C13 1 0.4612(5) 0.4380(7) 0.2496(2) 0.0597(13) Uani d C
C14 1 0.5900(9) -0.0848(11) 0.2862(3) 0.089(2) Uani d C
C15 1 0.3906(5) 0.2967(7) 0.4641(2) 0.0624(13) Uani d C
C16 1 0.4824(5) 0.2287(7) 0.5452(2) 0.0622(13) Uani d C
H1 1 0.2547(44) -0.1450(53) 0.4113(15) 0.046(12) Uiso d H
H2 1 0.1440(53) -0.3517(71) 0.4576(20) 0.075(19) Uiso d H
H3 1 -0.1091(65) -0.3181(83) 0.4812(24) 0.123(25) Uiso d H
H4 1 -0.2007(49) -0.0502(64) 0.4538(17) 0.063(16) Uiso d H
H7 1 -0.2977(52) 0.1669(70) 0.4178(19) 0.075(20) Uiso d H
H8 1 -0.3742(62) 0.4432(85) 0.3851(22) 0.098(24) Uiso d H
H9 1 -0.2150(44) 0.6403(62) 0.3390(16) 0.053(14) Uiso d H
H10 1 0.0081(38) 0.5498(50) 0.3350(14) 0.029(11) Uiso d H
H11 1 0.3722(42) -0.0101(52) 0.3433(15) 0.022(13) Uiso d H
H141 1 0.6647(59) -0.1143(79) 0.2661(21) 0.099(20) Uiso d H
H142 1 0.6200(60) -0.0937(85) 0.3195(24) 0.106(25) Uiso d H
H143 1 0.5065(69) -0.1868(86) 0.2801(23) 0.117(26) Uiso d H

loop_
_atom_type_symbol
_atom_type_description
_atom_type_scat_dispersion_real
_atom_type_scat_dispersion_imag
_atom_type_scat_source
C C 0.0033 0.0016 'International Tables Vol C Tables 4.2.6.8 and 6.1.1.4'
H H 0.0000 0.0000 'International Tables Vol C Tables 4.2.6.8 and 6.1.1.4'
N N 0.0061 0.0033 'International Tables Vol C Tables 4.2.6.8 and 6.1.1.4'
O O 0.0106 0.0060 'International Tables Vol C Tables 4.2.6.8 and 6.1.1.4'
Cu Cu 0.3201 1.2651 'International Tables Vol C Tables 4.2.6.8 and 6.1.1.4'

loop_
_geom_angle_atom_site_label_1
_geom_angle_atom_site_label_2
_geom_angle_atom_site_label_3
_geom_angle
_geom_angle_publ_flag
N4 Cu1 N2 159.9(2) yes
N4 Cu1 N1 97.1(2) yes
N2 Cu1 N1 80.38(15) yes
N4 Cu1 N3 80.2(2) yes
N2 Cu1 N3 99.3(2) yes
N1 Cu1 N3 171.22(15) yes
N4 Cu1 N6 97.8(2) yes
N2 Cu1 N6 102.28(15) yes
N1 Cu1 N6 94.5(2) yes
N3 Cu1 N6 94.1(2) yes
C11 O2 C14 117.4(4) yes
C1 N1 C5 118.4(4) yes
C1 N1 Cu1 126.2(3) yes
C5 N1 Cu1 115.1(3) yes
C10 N2 C6 118.2(4) yes
C10 N2 Cu1 127.1(4) yes
C6 N2 Cu1 114.3(3) yes
O1 N3 C12 120.2(4) yes
O1 N3 Cu1 128.0(3) yes
C12 N3 Cu1 111.8(3) yes
C11 N4 Cu1 115.6(4) yes
C15 N6 Cu1 145.4(4) yes
C15 N7 C16 122.1(5) yes
N1 C1 C2 122.9(5) ?
C3 C2 C1 119.6(6) ?
C2 C3 C4 118.1(6) ?
C3 C4 C5 120.6(5) ?
N1 C5 C4 120.3(5) ?
N1 C5 C6 114.4(4) yes
C4 C5 C6 125.3(4) ?
N2 C6 C7 121.8(5) ?
N2 C6 C5 115.5(4) yes
C7 C6 C5 122.7(5) ?
C8 C7 C6 118.8(7) ?
C9 C8 C7 119.9(6) ?
C8 C9 C10 118.8(6) ?
N2 C10 C9 122.5(6) ?
N4 C11 O2 129.6(4) yes
N4 C11 C12 117.0(4) yes
O2 C11 C12 113.4(4) yes
N3 C12 C13 123.3(4) yes
N3 C12 C11 115.4(4) yes
C13 C12 C11 121.3(4) yes
N5 C13 C12 178.9(6) yes
N6 C15 N7 172.8(5) yes
N8 C16 N7 172.9(5) yes

loop_
_geom_bond_atom_site_label_1
_geom_bond_atom_site_label_2
_geom_bond_distance
_geom_bond_publ_flag
Cu1 N4 1.958(4) yes
Cu1 N2 2.011(3) yes
Cu1 N1 2.015(4) yes
Cu1 N3 2.038(4) yes
Cu1 N6 2.188(4) yes
O1 N3 1.262(4) yes
O2 C11 1.321(5) yes
O2 C14 1.430(7) yes
N1 C1 1.330(6) yes
N1 C5 1.338(5) yes
N2 C10 1.313(6) yes
N2 C6 1.344(6) yes
N3 C12 1.314(5) yes
N4 C11 1.264(6) yes
N5 C13 1.142(6) yes
N6 C15 1.133(6) yes
N7 C15 1.291(7) yes
N7 C16 1.294(7) yes
N8 C16 1.119(6) yes
C1 C2 1.360(7) ?
C2 C3 1.352(8) ?
C3 C4 1.364(8) ?
C4 C5 1.380(7) ?
C5 C6 1.464(6) yes
C6 C7 1.371(6) ?
C7 C8 1.362(9) ?
C8 C9 1.344(9) ?
C9 C10 1.381(8) ?
C11 C12 1.435(6) yes
C12 C13 1.408(6) yes
